data_7251224
loop_
_publ_author_name
'Yang, Shaoxiong'
'Zhu, Yanren'
'Pu, Enfan'
'Jiang, Piaopiao'
'Li, Xiong'
'Zhang, Hongbin'
'Chen, Jingbo'

_publ_section_title
;
 Linear paired electrolysis enabled dearomative [3 + 2] cycloadditions of
 indoles and benzofurans with vinyl azides
;
_journal_issue 1
_journal_name_full 'Green Chemistry'
_journal_page_first 343
_journal_page_last 350
_journal_paper_doi 10.1039/D5GC04148A
_journal_volume 28
_journal_year 2026
_chemical_formula_moiety 'C26 H19 N O'
_chemical_formula_sum 'C26 H19 N O'
_chemical_formula_weight 361.42
_space_group_crystal_system monoclinic
_space_group_IT_number 14
_space_group_name_Hall '-P 2yn'
_space_group_name_H-M_alt 'P 1 21/n 1'
_atom_sites_solution_hydrogens geom
_atom_sites_solution_primary direct
_audit_creation_date 2025-03-25
_audit_creation_method
;
FinalCif V89 by Daniel Kratzert, Freiburg 2025,
https://dkratzert.de/finalcif.html
;
_audit_update_record
;
2025-06-07 deposited with the CCDC.	2025-10-30 downloaded from the CCDC.
;
_cell_angle_alpha 90
_cell_angle_beta 100.027(4)
_cell_angle_gamma 90
_cell_formula_units_Z 4
_cell_length_a 9.8144(9)
_cell_length_b 8.2022(7)
_cell_length_c 22.949(2)
_cell_measurement_reflns_used 5798
_cell_measurement_temperature 100.00
_cell_measurement_theta_max 27.49
_cell_measurement_theta_min 3.07
_cell_volume 1819.2(3)
_computing_molecular_graphics 'Olex2 1.5 (Dolomanov et al., 2009)'
_computing_publication_material 'Olex2 1.5 (Dolomanov et al., 2009)'
_computing_structure_refinement 'SHELXL 2018/3 (Sheldrick, 2015)'
_computing_structure_solution 'SHELXT 2018/2 (Sheldrick, 2018)'
_diffrn_ambient_environment N~2~
_diffrn_ambient_temperature 100.00
_diffrn_detector CPAD
_diffrn_detector_area_resol_mean 7.41
_diffrn_detector_type 'Bruker PHOTON'
_diffrn_measured_fraction_theta_full 1.000
_diffrn_measured_fraction_theta_max 0.997
_diffrn_measurement_device 'three-circle diffractometer'
_diffrn_measurement_device_type 'Bruker D8 VENTURE dual wavelength Mo/Cu'
_diffrn_measurement_method '\w and \f scans'
_diffrn_measurement_specimen_support 'MiTeGen micromount'
_diffrn_radiation_monochromator 'mirror optics'
_diffrn_radiation_probe x-ray
_diffrn_radiation_type MoK\a
_diffrn_radiation_wavelength 0.71073
_diffrn_reflns_av_R_equivalents 0.0897
_diffrn_reflns_av_unetI/netI 0.0529
_diffrn_reflns_Laue_measured_fraction_full 1.000
_diffrn_reflns_Laue_measured_fraction_max 0.997
_diffrn_reflns_limit_h_max 12
_diffrn_reflns_limit_h_min -12
_diffrn_reflns_limit_k_max 10
_diffrn_reflns_limit_k_min -9
_diffrn_reflns_limit_l_max 29
_diffrn_reflns_limit_l_min -29
_diffrn_reflns_number 27788
_diffrn_reflns_point_group_measured_fraction_full 1.000
_diffrn_reflns_point_group_measured_fraction_max 0.997
_diffrn_reflns_theta_full 25.242
_diffrn_reflns_theta_max 27.538
_diffrn_reflns_theta_min 2.143
_diffrn_source 'microfocus sealed X-ray tube'
_diffrn_source_current 1.4
_diffrn_source_power 0.07
_diffrn_source_type 'Incoatec I\ms'
_diffrn_source_voltage 50.0
_diffrn_standards_number 0
_exptl_absorpt_coefficient_mu 0.080
_exptl_absorpt_correction_T_max 0.7456
_exptl_absorpt_correction_T_min 0.6525
_exptl_absorpt_correction_type multi-scan
_exptl_absorpt_process_details
;
SADABS-2016/2 (Bruker,2016/2) was used for absorption correction.
wR2(int) was 0.1453 before and 0.0859 after correction.
The Ratio of minimum to maximum transmission is 0.8751.
The \l/2 correction factor is Not present.
;
_exptl_crystal_colour colourless
_exptl_crystal_colour_primary colourless
_exptl_crystal_density_diffrn 1.320
_exptl_crystal_description block
_exptl_crystal_F_000 760
_exptl_crystal_size_max 0.21
_exptl_crystal_size_mid 0.16
_exptl_crystal_size_min 0.07
_refine_diff_density_max 0.270
_refine_diff_density_min -0.296
_refine_diff_density_rms 0.057
_refine_ls_extinction_method none
_refine_ls_goodness_of_fit_ref 1.114
_refine_ls_hydrogen_treatment constr
_refine_ls_matrix_type full
_refine_ls_number_parameters 253
_refine_ls_number_reflns 4195
_refine_ls_number_restraints 0
_refine_ls_restrained_S_all 1.114
_refine_ls_R_factor_all 0.1026
_refine_ls_R_factor_gt 0.0626
_refine_ls_shift/su_max 0.000
_refine_ls_shift/su_mean 0.000
_refine_ls_structure_factor_coef Fsqd
_refine_ls_weighting_details 'w=1/[\s^2^(Fo^2^)+(0.0323P)^2^+1.4675P] where P=(Fo^2^+2Fc^2^)/3'
_refine_ls_weighting_scheme calc
_refine_ls_wR_factor_gt 0.1121
_refine_ls_wR_factor_ref 0.1303
_reflns_Friedel_coverage 0.000
_reflns_number_gt 3005
_reflns_number_total 4195
_reflns_threshold_expression 'I > 2\s(I)'
_cod_data_source_file d5gc04148a2.cif
_cod_data_source_block 1
_cod_depositor_comments 'Adding full bibliography for 7251224--7251227.cif.'
_cod_original_cell_volume 1819.1(3)
_cod_original_sg_symbol_H-M 'P 21/n'
_cod_database_code 7251224
_shelx_shelxl_version_number 2018/3
_olex2_refinement_description
;
1. Fixed Uiso
 At 1.2 times of:
  All C(H) groups, All C(H,H) groups
2.a Ternary CH refined with riding coordinates:
 C18(H18)
2.b Secondary CH2 refined with riding coordinates:
 C19(H19A,H19B)
2.c Aromatic/amide H refined with riding coordinates:
 C2(H2), C3(H3), C5(H5), C6(H6), C7(H7), C8(H8), C13(H13), C14(H14), C15(H15),
 C16(H16), C17(H17), C22(H22), C23(H23), C24(H24), C25(H25), C26(H26)
;
_olex2_submission_special_instructions 'No special instructions were received'
_shelx_space_group_comment
;
The symmetry employed for this shelxl refinement is uniquely defined
by the following loop, which should always be used as a source of
symmetry information in preference to the above space-group names.
They are only intended as comments.
;
_shelx_estimated_absorpt_t_min 0.983
_shelx_estimated_absorpt_t_max 0.994
_olex2_diffrn_ambient_temperature_device 'Oxford Cryostream 800'

loop_
_space_group_symop_operation_xyz
'x, y, z'
'-x+1/2, y+1/2, -z+1/2'
'-x, -y, -z'
'x-1/2, -y-1/2, z-1/2'

loop_
_atom_site_label
_atom_site_type_symbol
_atom_site_fract_x
_atom_site_fract_y
_atom_site_fract_z
_atom_site_U_iso_or_equiv
_atom_site_adp_type
_atom_site_occupancy
_atom_site_site_symmetry_order
_atom_site_calc_flag
_atom_site_refinement_flags_posn
_atom_site_refinement_flags_adp
_atom_site_refinement_flags_occupancy
_atom_site_disorder_assembly
_atom_site_disorder_group
O1 O 0.82679(14) 0.66688(18) 0.32777(6) 0.0229(3) Uani 1 1 d . . . . .
N1 N 0.69923(16) 0.6447(2) 0.45233(7) 0.0172(4) Uani 1 1 d . . . . .
C1 C 0.6880(2) 0.6987(3) 0.30959(9) 0.0202(4) Uani 1 1 d . . . . .
C2 C 0.6387(2) 0.7889(3) 0.25815(9) 0.0248(5) Uani 1 1 d . . . . .
H2 H 0.700058 0.832990 0.234496 0.030 Uiso 1 1 calc R U . . .
C3 C 0.4984(2) 0.8106(3) 0.24350(9) 0.0238(5) Uani 1 1 d . . . . .
H3 H 0.462282 0.869625 0.208603 0.029 Uiso 1 1 calc R U . . .
C4 C 0.4050(2) 0.7473(2) 0.27902(9) 0.0211(4) Uani 1 1 d . . . . .
C5 C 0.2597(2) 0.7677(3) 0.26295(10) 0.0245(5) Uani 1 1 d . . . . .
H5 H 0.222957 0.825608 0.227873 0.029 Uiso 1 1 calc R U . . .
C6 C 0.1718(2) 0.7047(3) 0.29749(10) 0.0244(5) Uani 1 1 d . . . . .
H6 H 0.074629 0.717574 0.285967 0.029 Uiso 1 1 calc R U . . .
C7 C 0.2255(2) 0.6209(3) 0.35014(9) 0.0240(5) Uani 1 1 d . . . . .
H7 H 0.163801 0.578654 0.374008 0.029 Uiso 1 1 calc R U . . .
C8 C 0.3650(2) 0.5993(2) 0.36745(9) 0.0206(4) Uani 1 1 d . . . . .
H8 H 0.399215 0.543553 0.403309 0.025 Uiso 1 1 calc R U . . .
C9 C 0.4585(2) 0.6598(2) 0.33197(9) 0.0181(4) Uani 1 1 d . . . . .
C10 C 0.6037(2) 0.6364(2) 0.34558(8) 0.0177(4) Uani 1 1 d . . . . .
C11 C 0.69103(19) 0.5494(2) 0.39703(8) 0.0165(4) Uani 1 1 d . . . . .
C12 C 0.64683(19) 0.3745(2) 0.40681(9) 0.0180(4) Uani 1 1 d . . . . .
C13 C 0.6591(2) 0.3096(3) 0.46363(9) 0.0226(5) Uani 1 1 d . . . . .
H13 H 0.690000 0.376910 0.497017 0.027 Uiso 1 1 calc R U . . .
C14 C 0.6265(2) 0.1469(3) 0.47181(11) 0.0292(5) Uani 1 1 d . . . . .
H14 H 0.635614 0.103730 0.510713 0.035 Uiso 1 1 calc R U . . .
C15 C 0.5807(2) 0.0476(3) 0.42351(11) 0.0311(6) Uani 1 1 d . . . . .
H15 H 0.560186 -0.063843 0.429203 0.037 Uiso 1 1 calc R U . . .
C16 C 0.5650(2) 0.1117(3) 0.36687(11) 0.0296(5) Uani 1 1 d . . . . .
H16 H 0.531675 0.044760 0.333664 0.035 Uiso 1 1 calc R U . . .
C17 C 0.5980(2) 0.2744(3) 0.35856(10) 0.0224(5) Uani 1 1 d . . . . .
H17 H 0.587145 0.317578 0.319607 0.027 Uiso 1 1 calc R U . . .
C18 C 0.8386(2) 0.5603(2) 0.37940(9) 0.0187(4) Uani 1 1 d . . . . .
H18 H 0.873796 0.449949 0.370876 0.022 Uiso 1 1 calc R U . . .
C19 C 0.9293(2) 0.6384(2) 0.43273(9) 0.0188(4) Uani 1 1 d . . . . .
H19A H 0.996953 0.559404 0.453610 0.023 Uiso 1 1 calc R U . . .
H19B H 0.979534 0.734135 0.420868 0.023 Uiso 1 1 calc R U . . .
C20 C 0.82485(19) 0.6888(2) 0.47093(8) 0.0170(4) Uani 1 1 d . . . . .
C21 C 0.8657(2) 0.7798(2) 0.52685(8) 0.0175(4) Uani 1 1 d . . . . .
C22 C 1.0019(2) 0.8330(2) 0.54386(9) 0.0218(4) Uani 1 1 d . . . . .
H22 H 1.068074 0.810775 0.519242 0.026 Uiso 1 1 calc R U . . .
C23 C 1.0416(2) 0.9181(3) 0.59643(9) 0.0246(5) Uani 1 1 d . . . . .
H23 H 1.134686 0.953358 0.607780 0.029 Uiso 1 1 calc R U . . .
C24 C 0.9452(2) 0.9514(3) 0.63218(9) 0.0247(5) Uani 1 1 d . . . . .
H24 H 0.972015 1.009973 0.668062 0.030 Uiso 1 1 calc R U . . .
C25 C 0.8087(2) 0.8993(3) 0.61572(9) 0.0255(5) Uani 1 1 d . . . . .
H25 H 0.742618 0.923246 0.640238 0.031 Uiso 1 1 calc R U . . .
C26 C 0.7693(2) 0.8129(3) 0.56381(9) 0.0213(4) Uani 1 1 d . . . . .
H26 H 0.676593 0.775775 0.553138 0.026 Uiso 1 1 calc R U . . .

loop_
_atom_site_aniso_label
_atom_site_aniso_U_11
_atom_site_aniso_U_22
_atom_site_aniso_U_33
_atom_site_aniso_U_23
_atom_site_aniso_U_13
_atom_site_aniso_U_12
O1 0.0190(7) 0.0306(8) 0.0199(7) 0.0054(6) 0.0056(6) -0.0016(6)
N1 0.0184(8) 0.0155(8) 0.0179(8) 0.0006(7) 0.0036(7) 0.0010(7)
C1 0.0192(10) 0.0215(10) 0.0198(10) -0.0008(8) 0.0034(8) -0.0010(9)
C2 0.0275(12) 0.0277(12) 0.0201(11) 0.0031(9) 0.0067(9) -0.0032(9)
C3 0.0295(12) 0.0230(11) 0.0179(10) 0.0019(9) 0.0012(9) 0.0010(9)
C4 0.0244(11) 0.0172(10) 0.0215(11) -0.0033(8) 0.0030(8) 0.0006(9)
C5 0.0250(11) 0.0206(11) 0.0262(12) -0.0012(9) -0.0004(9) 0.0034(9)
C6 0.0187(10) 0.0225(11) 0.0313(12) -0.0067(9) 0.0023(9) 0.0039(9)
C7 0.0225(11) 0.0231(11) 0.0277(11) -0.0044(9) 0.0082(9) -0.0005(9)
C8 0.0222(10) 0.0184(10) 0.0215(11) -0.0022(8) 0.0046(8) 0.0001(8)
C9 0.0196(10) 0.0150(10) 0.0194(10) -0.0049(8) 0.0029(8) 0.0002(8)
C10 0.0200(10) 0.0163(10) 0.0169(10) -0.0017(8) 0.0037(8) -0.0003(8)
C11 0.0163(10) 0.0167(10) 0.0173(10) -0.0001(8) 0.0056(8) 0.0010(8)
C12 0.0117(9) 0.0170(10) 0.0269(11) 0.0021(8) 0.0074(8) 0.0017(8)
C13 0.0189(10) 0.0233(11) 0.0260(11) 0.0034(9) 0.0052(8) 0.0031(9)
C14 0.0241(11) 0.0265(12) 0.0394(14) 0.0131(10) 0.0122(10) 0.0048(10)
C15 0.0234(12) 0.0158(11) 0.0582(16) 0.0042(11) 0.0185(11) 0.0018(9)
C16 0.0231(11) 0.0195(11) 0.0479(15) -0.0082(10) 0.0115(10) -0.0031(9)
C17 0.0203(10) 0.0201(11) 0.0281(11) -0.0022(9) 0.0082(9) -0.0001(9)
C18 0.0183(10) 0.0173(10) 0.0215(10) 0.0013(8) 0.0061(8) 0.0001(8)
C19 0.0169(10) 0.0184(10) 0.0212(10) 0.0008(8) 0.0033(8) 0.0013(8)
C20 0.0170(10) 0.0139(9) 0.0202(10) 0.0050(8) 0.0036(8) 0.0027(8)
C21 0.0188(10) 0.0142(10) 0.0190(10) 0.0019(8) 0.0017(8) 0.0024(8)
C22 0.0199(10) 0.0192(11) 0.0263(11) 0.0000(9) 0.0039(8) 0.0037(9)
C23 0.0207(10) 0.0215(11) 0.0289(12) -0.0015(9) -0.0029(9) -0.0020(9)
C24 0.0295(12) 0.0210(11) 0.0208(11) -0.0029(9) -0.0032(9) 0.0017(9)
C25 0.0264(11) 0.0277(12) 0.0227(11) -0.0017(9) 0.0050(9) 0.0024(9)
C26 0.0200(10) 0.0204(10) 0.0231(11) 0.0007(9) 0.0025(8) -0.0002(9)

loop_
_atom_type_symbol
_atom_type_description
_atom_type_scat_dispersion_real
_atom_type_scat_dispersion_imag
_atom_type_scat_source
C C 0.0033 0.0016 'International Tables Vol C Tables 4.2.6.8 and 6.1.1.4'
H H 0.0000 0.0000 'International Tables Vol C Tables 4.2.6.8 and 6.1.1.4'
N N 0.0061 0.0033 'International Tables Vol C Tables 4.2.6.8 and 6.1.1.4'
O O 0.0106 0.0060 'International Tables Vol C Tables 4.2.6.8 and 6.1.1.4'

loop_
_geom_angle_atom_site_label_1
_geom_angle_atom_site_label_2
_geom_angle_atom_site_label_3
_geom_angle
_geom_angle_site_symmetry_1
_geom_angle_site_symmetry_3
_geom_angle_publ_flag
C1 O1 C18 107.07(14) . . ?
C20 N1 C11 109.82(16) . . ?
O1 C1 C2 122.13(18) . . ?
C10 C1 O1 114.64(18) . . ?
C10 C1 C2 123.23(19) . . ?
C1 C2 H2 121.3 . . ?
C3 C2 C1 117.32(19) . . ?
C3 C2 H2 121.3 . . ?
C2 C3 H3 119.0 . . ?
C2 C3 C4 122.03(19) . . ?
C4 C3 H3 119.0 . . ?
C3 C4 C9 119.39(19) . . ?
C5 C4 C3 121.69(19) . . ?
C5 C4 C9 118.91(19) . . ?
C4 C5 H5 119.6 . . ?
C6 C5 C4 120.7(2) . . ?
C6 C5 H5 119.6 . . ?
C5 C6 H6 120.0 . . ?
C5 C6 C7 120.0(2) . . ?
C7 C6 H6 120.0 . . ?
C6 C7 H7 119.4 . . ?
C8 C7 C6 121.2(2) . . ?
C8 C7 H7 119.4 . . ?
C7 C8 H8 119.9 . . ?
C7 C8 C9 120.15(19) . . ?
C9 C8 H8 119.9 . . ?
C8 C9 C4 118.99(18) . . ?
C10 C9 C4 117.49(18) . . ?
C10 C9 C8 123.51(18) . . ?
C1 C10 C9 120.50(18) . . ?
C1 C10 C11 109.13(17) . . ?
C9 C10 C11 130.36(18) . . ?
N1 C11 C10 111.05(16) . . ?
N1 C11 C12 110.14(16) . . ?
N1 C11 C18 106.01(15) . . ?
C10 C11 C12 114.92(16) . . ?
C10 C11 C18 101.23(15) . . ?
C12 C11 C18 112.88(16) . . ?
C13 C12 C11 121.03(18) . . ?
C13 C12 C17 118.70(19) . . ?
C17 C12 C11 120.23(18) . . ?
C12 C13 H13 119.8 . . ?
C14 C13 C12 120.5(2) . . ?
C14 C13 H13 119.8 . . ?
C13 C14 H14 119.8 . . ?
C15 C14 C13 120.4(2) . . ?
C15 C14 H14 119.8 . . ?
C14 C15 H15 120.2 . . ?
C14 C15 C16 119.7(2) . . ?
C16 C15 H15 120.2 . . ?
C15 C16 H16 120.0 . . ?
C15 C16 C17 120.1(2) . . ?
C17 C16 H16 120.0 . . ?
C12 C17 H17 119.6 . . ?
C16 C17 C12 120.7(2) . . ?
C16 C17 H17 119.6 . . ?
O1 C18 C11 107.22(15) . . ?
O1 C18 H18 111.4 . . ?
O1 C18 C19 110.63(16) . . ?
C11 C18 H18 111.4 . . ?
C19 C18 C11 104.63(15) . . ?
C19 C18 H18 111.4 . . ?
C18 C19 H19A 111.2 . . ?
C18 C19 H19B 111.2 . . ?
H19A C19 H19B 109.1 . . ?
C20 C19 C18 102.68(15) . . ?
C20 C19 H19A 111.2 . . ?
C20 C19 H19B 111.2 . . ?
N1 C20 C19 115.93(17) . . ?
N1 C20 C21 122.00(18) . . ?
C21 C20 C19 122.06(17) . . ?
C22 C21 C20 120.14(18) . . ?
C22 C21 C26 118.98(18) . . ?
C26 C21 C20 120.88(18) . . ?
C21 C22 H22 119.7 . . ?
C23 C22 C21 120.68(19) . . ?
C23 C22 H22 119.7 . . ?
C22 C23 H23 120.1 . . ?
C24 C23 C22 119.7(2) . . ?
C24 C23 H23 120.1 . . ?
C23 C24 H24 119.9 . . ?
C23 C24 C25 120.2(2) . . ?
C25 C24 H24 119.9 . . ?
C24 C25 H25 119.9 . . ?
C26 C25 C24 120.1(2) . . ?
C26 C25 H25 119.9 . . ?
C21 C26 H26 119.9 . . ?
C25 C26 C21 120.22(19) . . ?
C25 C26 H26 119.9 . . ?

loop_
_geom_bond_atom_site_label_1
_geom_bond_atom_site_label_2
_geom_bond_distance
_geom_bond_site_symmetry_2
_geom_bond_publ_flag
O1 C1 1.378(2) . ?
O1 C18 1.461(2) . ?
N1 C11 1.480(2) . ?
N1 C20 1.284(2) . ?
C1 C2 1.406(3) . ?
C1 C10 1.366(3) . ?
C2 H2 0.9500 . ?
C2 C3 1.371(3) . ?
C3 H3 0.9500 . ?
C3 C4 1.426(3) . ?
C4 C5 1.420(3) . ?
C4 C9 1.430(3) . ?
C5 H5 0.9500 . ?
C5 C6 1.370(3) . ?
C6 H6 0.9500 . ?
C6 C7 1.410(3) . ?
C7 H7 0.9500 . ?
C7 C8 1.369(3) . ?
C8 H8 0.9500 . ?
C8 C9 1.419(3) . ?
C9 C10 1.417(3) . ?
C10 C11 1.512(3) . ?
C11 C12 1.527(3) . ?
C11 C18 1.572(3) . ?
C12 C13 1.394(3) . ?
C12 C17 1.394(3) . ?
C13 H13 0.9500 . ?
C13 C14 1.393(3) . ?
C14 H14 0.9500 . ?
C14 C15 1.386(3) . ?
C15 H15 0.9500 . ?
C15 C16 1.386(3) . ?
C16 H16 0.9500 . ?
C16 C17 1.394(3) . ?
C17 H17 0.9500 . ?
C18 H18 1.0000 . ?
C18 C19 1.524(3) . ?
C19 H19A 0.9900 . ?
C19 H19B 0.9900 . ?
C19 C20 1.517(3) . ?
C20 C21 1.479(3) . ?
C21 C22 1.396(3) . ?
C21 C26 1.403(3) . ?
C22 H22 0.9500 . ?
C22 C23 1.390(3) . ?
C23 H23 0.9500 . ?
C23 C24 1.384(3) . ?
C24 H24 0.9500 . ?
C24 C25 1.394(3) . ?
C25 H25 0.9500 . ?
C25 C26 1.382(3) . ?
C26 H26 0.9500 . ?

loop_
_geom_torsion_atom_site_label_1
_geom_torsion_atom_site_label_2
_geom_torsion_atom_site_label_3
_geom_torsion_atom_site_label_4
_geom_torsion
_geom_torsion_site_symmetry_1
_geom_torsion_site_symmetry_2
_geom_torsion_site_symmetry_3
_geom_torsion_site_symmetry_4
_geom_torsion_publ_flag
O1 C1 C2 C3 178.71(19) . . . . ?
O1 C1 C10 C9 -179.83(17) . . . . ?
O1 C1 C10 C11 0.7(2) . . . . ?
O1 C18 C19 C20 106.70(17) . . . . ?
N1 C11 C12 C13 -18.9(2) . . . . ?
N1 C11 C12 C17 163.50(17) . . . . ?
N1 C11 C18 O1 -107.93(17) . . . . ?
N1 C11 C18 C19 9.59(19) . . . . ?
N1 C20 C21 C22 -176.56(19) . . . . ?
N1 C20 C21 C26 4.0(3) . . . . ?
C1 O1 C18 C11 -8.0(2) . . . . ?
C1 O1 C18 C19 -121.56(17) . . . . ?
C1 C2 C3 C4 1.0(3) . . . . ?
C1 C10 C11 N1 106.80(19) . . . . ?
C1 C10 C11 C12 -127.36(18) . . . . ?
C1 C10 C11 C18 -5.4(2) . . . . ?
C2 C1 C10 C9 0.4(3) . . . . ?
C2 C1 C10 C11 -179.05(19) . . . . ?
C2 C3 C4 C5 -178.8(2) . . . . ?
C2 C3 C4 C9 0.7(3) . . . . ?
C3 C4 C5 C6 179.5(2) . . . . ?
C3 C4 C9 C8 179.15(19) . . . . ?
C3 C4 C9 C10 -1.8(3) . . . . ?
C4 C5 C6 C7 1.0(3) . . . . ?
C4 C9 C10 C1 1.3(3) . . . . ?
C4 C9 C10 C11 -179.40(19) . . . . ?
C5 C4 C9 C8 -1.4(3) . . . . ?
C5 C4 C9 C10 177.69(18) . . . . ?
C5 C6 C7 C8 -0.7(3) . . . . ?
C6 C7 C8 C9 -0.7(3) . . . . ?
C7 C8 C9 C4 1.7(3) . . . . ?
C7 C8 C9 C10 -177.26(19) . . . . ?
C8 C9 C10 C1 -179.71(19) . . . . ?
C8 C9 C10 C11 -0.4(3) . . . . ?
C9 C4 C5 C6 0.0(3) . . . . ?
C9 C10 C11 N1 -72.6(3) . . . . ?
C9 C10 C11 C12 53.3(3) . . . . ?
C9 C10 C11 C18 175.2(2) . . . . ?
C10 C1 C2 C3 -1.6(3) . . . . ?
C10 C11 C12 C13 -145.24(18) . . . . ?
C10 C11 C12 C17 37.2(2) . . . . ?
C10 C11 C18 O1 8.05(19) . . . . ?
C10 C11 C18 C19 125.57(16) . . . . ?
C11 N1 C20 C19 1.4(2) . . . . ?
C11 N1 C20 C21 -177.34(17) . . . . ?
C11 C12 C13 C14 -176.03(18) . . . . ?
C11 C12 C17 C16 176.25(18) . . . . ?
C11 C18 C19 C20 -8.46(19) . . . . ?
C12 C11 C18 O1 131.42(17) . . . . ?
C12 C11 C18 C19 -111.06(18) . . . . ?
C12 C13 C14 C15 -0.3(3) . . . . ?
C13 C12 C17 C16 -1.4(3) . . . . ?
C13 C14 C15 C16 -1.2(3) . . . . ?
C14 C15 C16 C17 1.4(3) . . . . ?
C15 C16 C17 C12 -0.1(3) . . . . ?
C17 C12 C13 C14 1.6(3) . . . . ?
C18 O1 C1 C2 -175.42(19) . . . . ?
C18 O1 C1 C10 4.8(2) . . . . ?
C18 C11 C12 C13 99.3(2) . . . . ?
C18 C11 C12 C17 -78.2(2) . . . . ?
C18 C19 C20 N1 4.9(2) . . . . ?
C18 C19 C20 C21 -176.35(17) . . . . ?
C19 C20 C21 C22 4.8(3) . . . . ?
C19 C20 C21 C26 -174.58(18) . . . . ?
C20 N1 C11 C10 -116.08(18) . . . . ?
C20 N1 C11 C12 115.46(18) . . . . ?
C20 N1 C11 C18 -7.0(2) . . . . ?
C20 C21 C22 C23 -179.73(19) . . . . ?
C20 C21 C26 C25 -179.48(19) . . . . ?
C21 C22 C23 C24 -0.4(3) . . . . ?
C22 C21 C26 C25 1.1(3) . . . . ?
C22 C23 C24 C25 0.2(3) . . . . ?
C23 C24 C25 C26 0.5(3) . . . . ?
C24 C25 C26 C21 -1.2(3) . . . . ?
C26 C21 C22 C23 -0.3(3) . . . . ?
